data_4518310
loop_
_publ_author_name
'Rumyantcev, Roman V.'
'Fukin, Georgy K.'
'Romanenko, Galina V.'
'Teplova, Irina A.'
'Bubnov, Michael P.'
'Cherkasov, Vladimir K.'

_publ_section_title
;
 Single Crystal X-ray Diffraction Studies of Two Polymorphic Modifications
 of the Dicarbonyl-<i>o</i>-Semiquinonato Rhodium Complex at Different
 Temperatures. Destruction Stimulated by Cooling Versus Stability.
;
_journal_issue 50
_journal_name_full 'ACS omega'
_journal_page_first 32792
_journal_page_last 32799
_journal_paper_doi 10.1021/acsomega.0c05344
_journal_volume 5
_journal_year 2020
_chemical_formula_sum 'C16 H20 O4 Rh'
_chemical_formula_weight 379.23
_space_group_crystal_system triclinic
_space_group_IT_number 2
_space_group_name_Hall '-P 1'
_space_group_name_H-M_alt 'P -1'
_atom_sites_solution_hydrogens geom
_atom_sites_solution_primary dual
_atom_sites_solution_secondary difmap
_audit_creation_method SHELXL-2014/7
_cell_angle_alpha 80.514(3)
_cell_angle_beta 78.597(3)
_cell_angle_gamma 78.097(3)
_cell_formula_units_Z 4
_cell_length_a 6.5067(5)
_cell_length_b 15.7132(11)
_cell_length_c 16.4758(12)
_cell_measurement_reflns_used 9836
_cell_measurement_temperature 130(2)
_cell_measurement_theta_max 27.54
_cell_measurement_theta_min 2.72
_cell_volume 1602.2(2)
_computing_cell_refinement SAINT
_computing_data_collection APEX3
_computing_data_reduction SAINT
_computing_molecular_graphics SHELXTL
_computing_publication_material SHELXTL
_computing_structure_refinement SHELXL-2014/7
_computing_structure_solution SHELXT-2014/5
_diffrn_ambient_temperature 130(2)
_diffrn_measured_fraction_theta_full 0.998
_diffrn_measured_fraction_theta_max 0.995
_diffrn_measurement_device_type 'Bruker D8 Quest (CMOS)'
_diffrn_measurement_method '\w scans'
_diffrn_radiation_type MoK\a
_diffrn_radiation_wavelength 0.71073
_diffrn_reflns_av_R_equivalents 0.1015
_diffrn_reflns_av_unetI/netI 0.1011
_diffrn_reflns_Laue_measured_fraction_full 0.998
_diffrn_reflns_Laue_measured_fraction_max 0.995
_diffrn_reflns_number 6870
_diffrn_reflns_point_group_measured_fraction_full 0.998
_diffrn_reflns_point_group_measured_fraction_max 0.995
_diffrn_reflns_theta_full 25.242
_diffrn_reflns_theta_max 27.103
_diffrn_reflns_theta_min 2.544
_diffrn_source 'microfocus tube'
_exptl_absorpt_coefficient_mu 1.078
_exptl_absorpt_correction_T_max 0.849542
_exptl_absorpt_correction_T_min 0.640962
_exptl_absorpt_correction_type multi-scan
_exptl_absorpt_process_details SADABS-2016/2
_exptl_crystal_colour black
_exptl_crystal_density_diffrn 1.572
_exptl_crystal_description stick
_exptl_crystal_F_000 772
_exptl_crystal_size_max 0.440
_exptl_crystal_size_mid 0.110
_exptl_crystal_size_min 0.060
_refine_diff_density_max 1.008
_refine_diff_density_min -1.393
_refine_diff_density_rms 0.199
_refine_ls_extinction_method none
_refine_ls_goodness_of_fit_ref 1.077
_refine_ls_hydrogen_treatment constr
_refine_ls_matrix_type full
_refine_ls_number_parameters 392
_refine_ls_number_reflns 6870
_refine_ls_number_restraints 0
_refine_ls_restrained_S_all 1.077
_refine_ls_R_factor_all 0.1181
_refine_ls_R_factor_gt 0.0789
_refine_ls_shift/su_max 0.000
_refine_ls_shift/su_mean 0.000
_refine_ls_structure_factor_coef Fsqd
_refine_ls_weighting_details 'w=1/[\s^2^(Fo^2^)+(0.0883P)^2^+12.9443P] where P=(Fo^2^+2Fc^2^)/3'
_refine_ls_weighting_scheme calc
_refine_ls_wR_factor_gt 0.1999
_refine_ls_wR_factor_ref 0.2226
_reflns_Friedel_coverage 0.000
_reflns_number_gt 4825
_reflns_number_total 6870
_reflns_threshold_expression 'I > 2\s(I)'
_cod_data_source_file ao0c05344_si_003.cif
_cod_data_source_block 2_130
_cod_depositor_comments 'Adding full bibliography for 4518296--4518313.cif.'
_cod_database_code 4518310
_shelx_shelxl_version_number 2014/7
_shelx_space_group_comment
;
The symmetry employed for this shelxl refinement is uniquely defined
by the following loop, which should always be used as a source of
symmetry information in preference to the above space-group names.
They are only intended as comments.
;
_shelx_estimated_absorpt_t_min 0.648
_shelx_estimated_absorpt_t_max 0.938

loop_
_space_group_symop_operation_xyz
'x, y, z'
'-x, -y, -z'

loop_
_atom_site_label
_atom_site_type_symbol
_atom_site_fract_x
_atom_site_fract_y
_atom_site_fract_z
_atom_site_U_iso_or_equiv
_atom_site_adp_type
_atom_site_occupancy
_atom_site_site_symmetry_order
_atom_site_calc_flag
_atom_site_refinement_flags_posn
_atom_site_refinement_flags_adp
_atom_site_refinement_flags_occupancy
_atom_site_disorder_assembly
_atom_site_disorder_group
Rh1 Rh -0.0140(2) 0.68668(5) 0.80756(5) 0.0456(3) Uani 1 1 d . . . . .
Rh2 Rh 0.4624(2) 0.68213(5) 0.81177(5) 0.0470(3) Uani 1 1 d . . . . .
O1 O 0.0516(16) 0.7351(4) 0.6853(4) 0.0420(19) Uani 1 1 d . . . . .
O2 O 0.0503(14) 0.5738(4) 0.7563(4) 0.0363(18) Uani 1 1 d . . . . .
O3 O -0.1268(15) 0.8622(5) 0.8690(5) 0.048(2) Uani 1 1 d . . . . .
O4 O -0.098(2) 0.5977(5) 0.9823(5) 0.065(3) Uani 1 1 d . . . . .
O5 O 0.3885(15) 0.7318(4) 0.9209(4) 0.042(2) Uani 1 1 d . . . . .
O6 O 0.4259(14) 0.8110(4) 0.7709(4) 0.0380(19) Uani 1 1 d . . . . .
O7 O 0.511(2) 0.4964(5) 0.8903(5) 0.065(3) Uani 1 1 d . . . . .
O8 O 0.6080(16) 0.6252(5) 0.6416(4) 0.045(2) Uani 1 1 d . . . . .
C1 C 0.101(2) 0.6749(6) 0.6347(5) 0.032(2) Uani 1 1 d . . . . .
C2 C 0.1066(18) 0.5844(5) 0.6762(4) 0.025(2) Uani 1 1 d . . . . .
C3 C 0.1628(17) 0.5139(5) 0.6279(5) 0.024(2) Uani 1 1 d . . . . .
C4 C 0.2150(16) 0.5366(5) 0.5429(5) 0.0230(19) Uani 1 1 d . . . . .
H4A H 0.2532 0.4913 0.5081 0.028 Uiso 1 1 calc R U . . .
C5 C 0.2143(19) 0.6257(6) 0.5043(5) 0.031(2) Uani 1 1 d . . . . .
H5A H 0.2540 0.6361 0.4454 0.038 Uiso 1 1 calc R U . . .
C6 C 0.1598(18) 0.6959(5) 0.5479(5) 0.027(2) Uani 1 1 d . . . . .
C7 C 0.158(2) 0.4193(5) 0.6682(6) 0.034(3) Uani 1 1 d . . . . .
C8 C 0.300(2) 0.3919(7) 0.7337(8) 0.051(4) Uani 1 1 d . . . . .
H8A H 0.4344 0.4133 0.7133 0.077 Uiso 1 1 calc R U . . .
H8B H 0.3288 0.3278 0.7456 0.077 Uiso 1 1 calc R U . . .
H8C H 0.2282 0.4169 0.7849 0.077 Uiso 1 1 calc R U . . .
C9 C 0.226(2) 0.3548(6) 0.6020(7) 0.041(3) Uani 1 1 d . . . . .
H9A H 0.3789 0.3501 0.5808 0.062 Uiso 1 1 calc R U . . .
H9B H 0.1464 0.3767 0.5558 0.062 Uiso 1 1 calc R U . . .
H9C H 0.1948 0.2970 0.6275 0.062 Uiso 1 1 calc R U . . .
C10 C -0.075(2) 0.4127(7) 0.7085(8) 0.044(3) Uani 1 1 d . . . . .
H10A H -0.1158 0.4436 0.7579 0.065 Uiso 1 1 calc R U . . .
H10B H -0.0874 0.3509 0.7249 0.065 Uiso 1 1 calc R U . . .
H10C H -0.1694 0.4394 0.6680 0.065 Uiso 1 1 calc R U . . .
C11 C 0.170(2) 0.7899(6) 0.5064(5) 0.036(3) Uani 1 1 d . . . . .
C12 C -0.038(2) 0.8511(8) 0.5326(8) 0.047(3) Uani 1 1 d . . . . .
H12A H -0.0719 0.8459 0.5937 0.070 Uiso 1 1 calc R U . . .
H12B H -0.1530 0.8350 0.5110 0.070 Uiso 1 1 calc R U . . .
H12C H -0.0240 0.9117 0.5100 0.070 Uiso 1 1 calc R U . . .
C13 C 0.354(2) 0.8207(6) 0.5316(6) 0.034(2) Uani 1 1 d . . . . .
H13A H 0.3354 0.8156 0.5926 0.052 Uiso 1 1 calc R U . . .
H13B H 0.3563 0.8820 0.5079 0.052 Uiso 1 1 calc R U . . .
H13C H 0.4896 0.7842 0.5105 0.052 Uiso 1 1 calc R U . . .
C14 C 0.208(2) 0.7968(6) 0.4107(5) 0.035(3) Uani 1 1 d . . . . .
H14A H 0.0968 0.7740 0.3933 0.053 Uiso 1 1 calc R U . . .
H14B H 0.3479 0.7624 0.3912 0.053 Uiso 1 1 calc R U . . .
H14C H 0.2041 0.8584 0.3867 0.053 Uiso 1 1 calc R U . . .
C15 C -0.089(2) 0.7939(6) 0.8471(6) 0.036(3) Uani 1 1 d . . . . .
C16 C -0.071(2) 0.6331(6) 0.9160(6) 0.042(3) Uani 1 1 d . . . . .
C17 C 0.3614(17) 0.8168(6) 0.9147(6) 0.031(2) Uani 1 1 d . . . . .
C18 C 0.3822(19) 0.8626(6) 0.8292(5) 0.033(2) Uani 1 1 d . . . . .
C19 C 0.3509(18) 0.9552(6) 0.8130(5) 0.030(2) Uani 1 1 d . . . . .
C20 C 0.3116(19) 0.9977(6) 0.8827(5) 0.029(2) Uani 1 1 d . . . . .
H20A H 0.2967 1.0598 0.8750 0.035 Uiso 1 1 calc R U . . .
C21 C 0.2925(18) 0.9540(6) 0.9644(5) 0.026(2) Uani 1 1 d . . . . .
H21A H 0.2686 0.9879 1.0091 0.032 Uiso 1 1 calc R U . . .
C22 C 0.3066(18) 0.8634(6) 0.9837(5) 0.027(2) Uani 1 1 d . . . . .
C23 C 0.358(2) 1.0013(6) 0.7243(6) 0.036(2) Uani 1 1 d . . . . .
C24 C 0.559(2) 0.9703(7) 0.6678(7) 0.040(3) Uani 1 1 d . . . . .
H24A H 0.6806 0.9809 0.6889 0.060 Uiso 1 1 calc R U . . .
H24B H 0.5550 1.0022 0.6116 0.060 Uiso 1 1 calc R U . . .
H24C H 0.5728 0.9074 0.6657 0.060 Uiso 1 1 calc R U . . .
C25 C 0.169(2) 0.9825(7) 0.6904(6) 0.042(3) Uani 1 1 d . . . . .
H25A H 0.0348 1.0070 0.7241 0.062 Uiso 1 1 calc R U . . .
H25B H 0.1795 0.9189 0.6934 0.062 Uiso 1 1 calc R U . . .
H25C H 0.1735 1.0094 0.6322 0.062 Uiso 1 1 calc R U . . .
C26 C 0.335(2) 1.1018(6) 0.7203(6) 0.042(3) Uani 1 1 d . . . . .
H26A H 0.1950 1.1256 0.7502 0.063 Uiso 1 1 calc R U . . .
H26B H 0.3503 1.1286 0.6618 0.063 Uiso 1 1 calc R U . . .
H26C H 0.4466 1.1148 0.7462 0.063 Uiso 1 1 calc R U . . .
C27 C 0.279(2) 0.8168(7) 1.0722(5) 0.042(3) Uani 1 1 d . . . . .
C28 C 0.086(2) 0.7707(9) 1.0817(8) 0.048(3) Uani 1 1 d . . . . .
H28A H 0.0516 0.7440 1.1396 0.072 Uiso 1 1 calc R U . . .
H28B H 0.1208 0.7250 1.0447 0.072 Uiso 1 1 calc R U . . .
H28C H -0.0373 0.8138 1.0666 0.072 Uiso 1 1 calc R U . . .
C29 C 0.228(3) 0.8826(7) 1.1362(6) 0.049(3) Uani 1 1 d . . . . .
H29A H 0.1956 0.8517 1.1926 0.073 Uiso 1 1 calc R U . . .
H29B H 0.1048 0.9275 1.1244 0.073 Uiso 1 1 calc R U . . .
H29C H 0.3515 0.9107 1.1323 0.073 Uiso 1 1 calc R U . . .
C30 C 0.481(3) 0.7509(9) 1.0907(8) 0.060(4) Uani 1 1 d . . . . .
H30A H 0.4534 0.7196 1.1472 0.091 Uiso 1 1 calc R U . . .
H30B H 0.5987 0.7826 1.0864 0.091 Uiso 1 1 calc R U . . .
H30C H 0.5203 0.7086 1.0502 0.091 Uiso 1 1 calc R U . . .
C31 C 0.500(2) 0.5656(7) 0.8602(7) 0.049(3) Uani 1 1 d . . . . .
C32 C 0.556(2) 0.6455(6) 0.7087(7) 0.039(3) Uani 1 1 d . . . . .

loop_
_atom_site_aniso_label
_atom_site_aniso_U_11
_atom_site_aniso_U_22
_atom_site_aniso_U_33
_atom_site_aniso_U_23
_atom_site_aniso_U_13
_atom_site_aniso_U_12
Rh1 0.0861(8) 0.0263(4) 0.0192(3) 0.0007(3) -0.0012(5) -0.0087(6)
Rh2 0.0902(8) 0.0183(3) 0.0248(4) 0.0014(3) -0.0108(5) 0.0055(5)
O1 0.073(6) 0.026(3) 0.022(3) 0.000(2) -0.008(4) -0.001(4)
O2 0.053(5) 0.031(3) 0.019(3) 0.007(3) -0.008(3) -0.002(4)
O3 0.051(6) 0.039(4) 0.052(4) -0.013(3) -0.008(5) 0.002(4)
O4 0.109(9) 0.042(4) 0.031(4) 0.013(3) 0.005(5) -0.013(5)
O5 0.074(6) 0.023(3) 0.018(3) 0.006(2) 0.004(4) -0.003(4)
O6 0.062(6) 0.024(3) 0.022(3) 0.001(2) -0.010(4) 0.003(4)
O7 0.101(9) 0.029(4) 0.058(5) 0.005(4) -0.017(6) 0.001(5)
O8 0.065(6) 0.037(4) 0.038(4) -0.010(3) -0.008(5) -0.014(5)
C1 0.051(7) 0.024(4) 0.023(4) -0.002(3) -0.015(5) -0.007(5)
C2 0.040(6) 0.025(4) 0.009(3) 0.000(3) -0.009(4) -0.003(5)
C3 0.033(6) 0.018(4) 0.018(4) 0.002(3) -0.012(4) 0.007(4)
C4 0.024(5) 0.019(4) 0.023(4) 0.002(3) -0.010(4) 0.003(4)
C5 0.045(7) 0.029(4) 0.018(4) 0.005(3) -0.004(5) -0.009(5)
C6 0.038(6) 0.018(4) 0.024(4) 0.005(3) -0.008(4) -0.004(4)
C7 0.052(7) 0.015(4) 0.030(5) -0.001(3) -0.012(5) 0.005(4)
C8 0.084(10) 0.032(6) 0.046(7) 0.004(5) -0.045(7) -0.001(6)
C9 0.045(7) 0.020(4) 0.054(6) -0.015(4) -0.007(6) 0.010(5)
C10 0.051(8) 0.029(5) 0.046(7) 0.001(5) 0.007(6) -0.014(5)
C11 0.068(9) 0.022(4) 0.016(4) 0.003(3) -0.008(5) -0.005(5)
C12 0.043(8) 0.039(6) 0.050(7) -0.009(5) -0.004(6) 0.009(5)
C13 0.058(7) 0.014(4) 0.027(5) 0.007(4) -0.005(5) -0.008(5)
C14 0.055(8) 0.024(4) 0.022(4) 0.003(4) -0.005(5) -0.003(5)
C15 0.050(7) 0.023(4) 0.029(4) 0.000(4) -0.004(5) 0.000(5)
C16 0.063(8) 0.032(5) 0.028(5) 0.007(4) -0.006(5) -0.010(5)
C17 0.025(6) 0.029(4) 0.038(5) -0.007(4) -0.019(5) 0.011(4)
C18 0.046(7) 0.028(4) 0.024(4) -0.011(3) -0.009(5) 0.002(5)
C19 0.031(6) 0.025(4) 0.028(4) -0.003(3) 0.003(5) -0.001(4)
C20 0.035(6) 0.026(4) 0.024(4) 0.001(3) -0.007(5) -0.001(5)
C21 0.033(6) 0.027(4) 0.023(4) -0.010(3) -0.012(4) -0.004(4)
C22 0.034(6) 0.030(4) 0.016(4) -0.013(3) 0.000(4) -0.003(5)
C23 0.049(7) 0.028(4) 0.026(4) 0.004(4) -0.002(5) -0.006(6)
C24 0.051(7) 0.030(5) 0.030(5) 0.004(4) 0.001(5) 0.001(5)
C25 0.079(9) 0.022(5) 0.019(5) 0.006(4) -0.009(5) -0.004(6)
C26 0.064(9) 0.031(5) 0.025(4) 0.006(4) 0.001(6) -0.011(6)
C27 0.071(9) 0.041(5) 0.015(4) -0.006(4) -0.009(5) -0.007(6)
C28 0.058(9) 0.049(7) 0.038(6) -0.005(5) -0.003(6) -0.017(6)
C29 0.076(10) 0.046(6) 0.020(4) -0.007(4) 0.002(6) -0.011(7)
C30 0.078(11) 0.057(8) 0.032(6) -0.003(6) -0.019(6) 0.026(7)
C31 0.070(10) 0.031(5) 0.044(6) 0.002(5) -0.017(7) 0.001(6)
C32 0.051(8) 0.021(4) 0.047(6) -0.005(4) -0.024(6) 0.003(5)

loop_
_atom_type_symbol
_atom_type_description
_atom_type_scat_dispersion_real
_atom_type_scat_dispersion_imag
_atom_type_scat_source
C C 0.0033 0.0016 'International Tables Vol C Tables 4.2.6.8 and 6.1.1.4'
H H 0.0000 0.0000 'International Tables Vol C Tables 4.2.6.8 and 6.1.1.4'
O O 0.0106 0.0060 'International Tables Vol C Tables 4.2.6.8 and 6.1.1.4'
Rh Rh -1.1178 0.9187 'International Tables Vol C Tables 4.2.6.8 and 6.1.1.4'

loop_
_geom_angle_atom_site_label_1
_geom_angle_atom_site_label_2
_geom_angle_atom_site_label_3
_geom_angle
_geom_angle_site_symmetry_1
_geom_angle_site_symmetry_3
_geom_angle_publ_flag
C15 Rh1 C16 88.9(4) . . ?
C15 Rh1 O2 174.6(4) . . ?
C16 Rh1 O2 94.7(4) . . ?
C15 Rh1 O1 96.1(3) . . ?
C16 Rh1 O1 175.0(4) . . ?
O2 Rh1 O1 80.4(2) . . ?
C15 Rh1 Rh2 91.0(4) . . ?
C16 Rh1 Rh2 94.4(4) . . ?
O2 Rh1 Rh2 92.7(2) . . ?
O1 Rh1 Rh2 86.2(3) . . ?
C32 Rh2 C31 89.3(5) . . ?
C32 Rh2 O6 96.0(3) . . ?
C31 Rh2 O6 174.1(4) . . ?
C32 Rh2 O5 172.7(4) . . ?
C31 Rh2 O5 94.9(4) . . ?
O6 Rh2 O5 79.5(2) . . ?
C32 Rh2 Rh1 94.3(4) . . ?
C31 Rh2 Rh1 92.3(5) . . ?
O6 Rh2 Rh1 89.9(3) . . ?
O5 Rh2 Rh1 91.5(3) . . ?
C1 O1 Rh1 113.8(5) . . ?
C2 O2 Rh1 113.7(5) . . ?
C17 O5 Rh2 115.3(5) . . ?
C18 O6 Rh2 115.4(5) . . ?
O1 C1 C6 121.8(8) . . ?
O1 C1 C2 114.9(7) . . ?
C6 C1 C2 123.1(7) . . ?
O2 C2 C3 123.1(7) . . ?
O2 C2 C1 117.1(7) . . ?
C3 C2 C1 119.8(7) . . ?
C4 C3 C2 115.8(7) . . ?
C4 C3 C7 122.8(7) . . ?
C2 C3 C7 121.4(7) . . ?
C3 C4 C5 123.1(8) . . ?
C3 C4 H4A 118.5 . . ?
C5 C4 H4A 118.5 . . ?
C6 C5 C4 123.5(8) . . ?
C6 C5 H5A 118.3 . . ?
C4 C5 H5A 118.3 . . ?
C5 C6 C1 114.7(7) . . ?
C5 C6 C11 122.8(8) . . ?
C1 C6 C11 122.5(8) . . ?
C3 C7 C10 107.9(8) . . ?
C3 C7 C8 111.7(9) . . ?
C10 C7 C8 109.8(10) . . ?
C3 C7 C9 111.3(8) . . ?
C10 C7 C9 106.6(9) . . ?
C8 C7 C9 109.4(9) . . ?
C7 C8 H8A 109.5 . . ?
C7 C8 H8B 109.5 . . ?
H8A C8 H8B 109.5 . . ?
C7 C8 H8C 109.5 . . ?
H8A C8 H8C 109.5 . . ?
H8B C8 H8C 109.5 . . ?
C7 C9 H9A 109.5 . . ?
C7 C9 H9B 109.5 . . ?
H9A C9 H9B 109.5 . . ?
C7 C9 H9C 109.5 . . ?
H9A C9 H9C 109.5 . . ?
H9B C9 H9C 109.5 . . ?
C7 C10 H10A 109.5 . . ?
C7 C10 H10B 109.5 . . ?
H10A C10 H10B 109.5 . . ?
C7 C10 H10C 109.5 . . ?
H10A C10 H10C 109.5 . . ?
H10B C10 H10C 109.5 . . ?
C13 C11 C6 109.3(9) . . ?
C13 C11 C14 108.0(9) . . ?
C6 C11 C14 112.0(7) . . ?
C13 C11 C12 109.8(9) . . ?
C6 C11 C12 110.5(10) . . ?
C14 C11 C12 107.2(9) . . ?
C11 C12 H12A 109.5 . . ?
C11 C12 H12B 109.5 . . ?
H12A C12 H12B 109.5 . . ?
C11 C12 H12C 109.5 . . ?
H12A C12 H12C 109.5 . . ?
H12B C12 H12C 109.5 . . ?
C11 C13 H13A 109.5 . . ?
C11 C13 H13B 109.5 . . ?
H13A C13 H13B 109.5 . . ?
C11 C13 H13C 109.5 . . ?
H13A C13 H13C 109.5 . . ?
H13B C13 H13C 109.5 . . ?
C11 C14 H14A 109.5 . . ?
C11 C14 H14B 109.5 . . ?
H14A C14 H14B 109.5 . . ?
C11 C14 H14C 109.5 . . ?
H14A C14 H14C 109.5 . . ?
H14B C14 H14C 109.5 . . ?
O3 C15 Rh1 176.4(11) . . ?
O4 C16 Rh1 177.2(12) . . ?
O5 C17 C22 123.6(8) . . ?
O5 C17 C18 115.3(8) . . ?
C22 C17 C18 121.1(8) . . ?
O6 C18 C19 123.9(8) . . ?
O6 C18 C17 114.5(8) . . ?
C19 C18 C17 121.6(8) . . ?
C20 C19 C18 115.1(8) . . ?
C20 C19 C23 124.3(8) . . ?
C18 C19 C23 120.6(8) . . ?
C19 C20 C21 123.2(8) . . ?
C19 C20 H20A 118.4 . . ?
C21 C20 H20A 118.4 . . ?
C22 C21 C20 123.7(8) . . ?
C22 C21 H21A 118.2 . . ?
C20 C21 H21A 118.2 . . ?
C21 C22 C17 115.0(8) . . ?
C21 C22 C27 123.4(7) . . ?
C17 C22 C27 121.5(8) . . ?
C24 C23 C19 112.9(9) . . ?
C24 C23 C25 108.4(9) . . ?
C19 C23 C25 107.7(9) . . ?
C24 C23 C26 107.3(10) . . ?
C19 C23 C26 112.1(8) . . ?
C25 C23 C26 108.3(10) . . ?
C23 C24 H24A 109.5 . . ?
C23 C24 H24B 109.5 . . ?
H24A C24 H24B 109.5 . . ?
C23 C24 H24C 109.5 . . ?
H24A C24 H24C 109.5 . . ?
H24B C24 H24C 109.5 . . ?
C23 C25 H25A 109.5 . . ?
C23 C25 H25B 109.5 . . ?
H25A C25 H25B 109.5 . . ?
C23 C25 H25C 109.5 . . ?
H25A C25 H25C 109.5 . . ?
H25B C25 H25C 109.5 . . ?
C23 C26 H26A 109.5 . . ?
C23 C26 H26B 109.5 . . ?
H26A C26 H26B 109.5 . . ?
C23 C26 H26C 109.5 . . ?
H26A C26 H26C 109.5 . . ?
H26B C26 H26C 109.5 . . ?
C22 C27 C30 112.2(10) . . ?
C22 C27 C28 106.0(10) . . ?
C30 C27 C28 111.7(10) . . ?
C22 C27 C29 111.1(8) . . ?
C30 C27 C29 107.2(10) . . ?
C28 C27 C29 108.7(10) . . ?
C27 C28 H28A 109.5 . . ?
C27 C28 H28B 109.5 . . ?
H28A C28 H28B 109.5 . . ?
C27 C28 H28C 109.5 . . ?
H28A C28 H28C 109.5 . . ?
H28B C28 H28C 109.5 . . ?
C27 C29 H29A 109.5 . . ?
C27 C29 H29B 109.5 . . ?
H29A C29 H29B 109.5 . . ?
C27 C29 H29C 109.5 . . ?
H29A C29 H29C 109.5 . . ?
H29B C29 H29C 109.5 . . ?
C27 C30 H30A 109.5 . . ?
C27 C30 H30B 109.5 . . ?
H30A C30 H30B 109.5 . . ?
C27 C30 H30C 109.5 . . ?
H30A C30 H30C 109.5 . . ?
H30B C30 H30C 109.5 . . ?
O7 C31 Rh2 176.5(14) . . ?
O8 C32 Rh2 176.7(10) . . ?

loop_
_geom_bond_atom_site_label_1
_geom_bond_atom_site_label_2
_geom_bond_distance
_geom_bond_site_symmetry_2
_geom_bond_publ_flag
Rh1 C15 1.843(9) . ?
Rh1 C16 1.846(9) . ?
Rh1 O2 2.020(7) . ?
Rh1 O1 2.027(6) . ?
Rh1 Rh2 3.1002(17) . ?
Rh2 C32 1.832(11) . ?
Rh2 C31 1.861(10) . ?
Rh2 O6 2.006(6) . ?
Rh2 O5 2.009(6) . ?
O1 C1 1.312(10) . ?
O2 C2 1.291(9) . ?
O3 C15 1.153(11) . ?
O4 C16 1.139(11) . ?
O5 C17 1.301(11) . ?
O6 C18 1.311(10) . ?
O7 C31 1.113(12) . ?
O8 C32 1.167(12) . ?
C1 C6 1.407(12) . ?
C1 C2 1.470(11) . ?
C2 C3 1.415(11) . ?
C3 C4 1.379(11) . ?
C3 C7 1.529(11) . ?
C4 C5 1.438(11) . ?
C4 H4A 0.9500 . ?
C5 C6 1.363(12) . ?
C5 H5A 0.9500 . ?
C6 C11 1.531(12) . ?
C7 C10 1.549(17) . ?
C7 C8 1.508(15) . ?
C7 C9 1.549(13) . ?
C8 H8A 0.9800 . ?
C8 H8B 0.9800 . ?
C8 H8C 0.9800 . ?
C9 H9A 0.9800 . ?
C9 H9B 0.9800 . ?
C9 H9C 0.9800 . ?
C10 H10A 0.9800 . ?
C10 H10B 0.9800 . ?
C10 H10C 0.9800 . ?
C11 C13 1.531(17) . ?
C11 C14 1.535(12) . ?
C11 C12 1.522(16) . ?
C12 H12A 0.9800 . ?
C12 H12B 0.9800 . ?
C12 H12C 0.9800 . ?
C13 H13A 0.9800 . ?
C13 H13B 0.9800 . ?
C13 H13C 0.9800 . ?
C14 H14A 0.9800 . ?
C14 H14B 0.9800 . ?
C14 H14C 0.9800 . ?
C17 C22 1.400(12) . ?
C17 C18 1.467(13) . ?
C18 C19 1.414(12) . ?
C19 C20 1.377(12) . ?
C19 C23 1.517(12) . ?
C20 C21 1.401(12) . ?
C20 H20A 0.9500 . ?
C21 C22 1.394(12) . ?
C21 H21A 0.9500 . ?
C22 C27 1.515(12) . ?
C23 C24 1.489(16) . ?
C23 C25 1.544(19) . ?
C23 C26 1.547(13) . ?
C24 H24A 0.9800 . ?
C24 H24B 0.9800 . ?
C24 H24C 0.9800 . ?
C25 H25A 0.9800 . ?
C25 H25B 0.9800 . ?
C25 H25C 0.9800 . ?
C26 H26A 0.9800 . ?
C26 H26B 0.9800 . ?
C26 H26C 0.9800 . ?
C27 C30 1.549(18) . ?
C27 C28 1.543(19) . ?
C27 C29 1.540(13) . ?
C28 H28A 0.9800 . ?
C28 H28B 0.9800 . ?
C28 H28C 0.9800 . ?
C29 H29A 0.9800 . ?
C29 H29B 0.9800 . ?
C29 H29C 0.9800 . ?
C30 H30A 0.9800 . ?
C30 H30B 0.9800 . ?
C30 H30C 0.9800 . ?
